data_1505533
loop_
_publ_author_name
'Colobert, Fran\,coise'
'Choppin, Sabine'
'Ferreiro-Mederos, Leticia'
'Obringer, Michel'
'Arratta, Sandra Luengo'
'Urbano, Antonio'
'Carre\~no, M Carmen'

_publ_section_title
;
 Polysubstituted oxygen heterocycles by a Reformatsky-type
 reaction/reductive cyclization approach from enantiopure
 beta-ketosulfoxides.
;
_journal_issue 22
_journal_name_full 'Organic letters'
_journal_page_first 4451
_journal_page_last 4454
_journal_paper_doi 10.1021/ol701670g
_journal_volume 9
_journal_year 2007
_chemical_absolute_configuration rm
_chemical_formula_moiety 'C16 H32 O5 S'
_chemical_formula_sum 'C16 H32 O5 S'
_chemical_formula_weight 336.48
_chemical_name_systematic
; 
 ? 
;
_space_group_IT_number 19
_symmetry_cell_setting orthorhombic
_symmetry_space_group_name_Hall 'P 2ac 2ab'
_symmetry_space_group_name_H-M 'P 21 21 21'
_atom_sites_solution_hydrogens geom
_atom_sites_solution_primary direct
_atom_sites_solution_secondary difmap
_audit_creation_method SHELXL-97
_cell_angle_alpha 90.00
_cell_angle_beta 90.00
_cell_angle_gamma 90.00
_cell_formula_units_Z 4
_cell_length_a 5.82600(10)
_cell_length_b 10.9460(3)
_cell_length_c 28.9790(7)
_cell_measurement_reflns_used 2331
_cell_measurement_temperature 173(2)
_cell_measurement_theta_max 29.131
_cell_measurement_theta_min 0.998
_cell_volume 1848.03(7)
_computing_cell_refinement 'Denzo (Nonius B.V., 1998)'
_computing_data_collection 'Collect (Nonius B.V., 1998)'
_computing_data_reduction 'Denzo (Nonius B.V., 1998)'
_computing_molecular_graphics 'PLATON 98 (Spek, 1998)'
_computing_publication_material 'SHELXL-97 (Sheldrick, 1997)'
_computing_structure_refinement 'SHELXL-97 (Sheldrick, 1997)'
_computing_structure_solution 'SHELXS-97 (Sheldrick, 1997)'
_diffrn_ambient_temperature 173(2)
_diffrn_measured_fraction_theta_full 0.992
_diffrn_measured_fraction_theta_max 0.992
_diffrn_measurement_device_type KappaCCD
_diffrn_measurement_method '\p scans'
_diffrn_radiation_monochromator graphite
_diffrn_radiation_source 'fine-focus sealed tube'
_diffrn_radiation_type MoK\a
_diffrn_radiation_wavelength 0.71073
_diffrn_reflns_av_R_equivalents 0.0000
_diffrn_reflns_av_sigmaI/netI 0.0575
_diffrn_reflns_limit_h_max 7
_diffrn_reflns_limit_h_min -7
_diffrn_reflns_limit_k_max 14
_diffrn_reflns_limit_k_min -14
_diffrn_reflns_limit_l_max 39
_diffrn_reflns_limit_l_min -39
_diffrn_reflns_number 4654
_diffrn_reflns_theta_full 29.13
_diffrn_reflns_theta_max 29.13
_diffrn_reflns_theta_min 1.41
_exptl_absorpt_coefficient_mu 0.194
_exptl_absorpt_correction_type none
_exptl_crystal_colour colorless
_exptl_crystal_density_diffrn 1.209
_exptl_crystal_density_method 'not measured'
_exptl_crystal_description needle
_exptl_crystal_F_000 736
_exptl_crystal_size_max 0.16
_exptl_crystal_size_mid 0.06
_exptl_crystal_size_min 0.06
_refine_diff_density_max 0.193
_refine_diff_density_min -0.256
_refine_diff_density_rms 0.039
_refine_ls_abs_structure_details 'Flack H D (1983), Acta Cryst. A39, 876-881'
_refine_ls_abs_structure_Flack 0.02(6)
_refine_ls_extinction_method none
_refine_ls_goodness_of_fit_ref 1.052
_refine_ls_hydrogen_treatment constr
_refine_ls_matrix_type full
_refine_ls_number_parameters 201
_refine_ls_number_reflns 4654
_refine_ls_number_restraints 0
_refine_ls_restrained_S_all 1.052
_refine_ls_R_factor_all 0.0508
_refine_ls_R_factor_gt 0.0399
_refine_ls_shift/su_max 0.001
_refine_ls_shift/su_mean 0.000
_refine_ls_structure_factor_coef Fsqd
_refine_ls_weighting_details 'calc w=1/[\s^2^(Fo^2^)+(0.0057P)^2^+0.3896P] where P=(Fo^2^+2Fc^2^)/3'
_refine_ls_weighting_scheme calc
_refine_ls_wR_factor_gt 0.0767
_refine_ls_wR_factor_ref 0.0808
_reflns_number_gt 4040
_reflns_number_total 4654
_reflns_threshold_expression >2sigma(I)
_cod_data_source_file ol701670g-file001.cif
_cod_data_source_block shelxl
_cod_original_sg_symbol_H-M P212121
_cod_database_code 1505533

loop_
_symmetry_equiv_pos_as_xyz
'x, y, z'
'-x+1/2, -y, z+1/2'
'x+1/2, -y+1/2, -z'
'-x, y+1/2, -z+1/2'

loop_
_atom_site_label
_atom_site_type_symbol
_atom_site_fract_x
_atom_site_fract_y
_atom_site_fract_z
_atom_site_U_iso_or_equiv
_atom_site_adp_type
_atom_site_occupancy
_atom_site_symmetry_multiplicity
_atom_site_calc_flag
_atom_site_refinement_flags
S S 0.79675(7) 0.53015(3) 0.790080(13) 0.02542(9) Uani 1 1 d .
O1 O 0.8659(2) 1.10263(12) 0.93830(4) 0.0426(4) Uani 1 1 d .
O2 O 0.5755(2) 1.00585(11) 0.97540(4) 0.0328(3) Uani 1 1 d .
O3 O 0.5073(3) 0.75294(12) 0.94988(4) 0.0454(4) Uani 1 1 d .
H3O H 0.4724 0.8138 0.9661 0.068 Uiso 1 1 calc R
O4 O 0.3816(2) 0.66529(10) 0.83788(4) 0.0302(3) Uani 1 1 d .
H4O H 0.2682 0.6220 0.8306 0.045 Uiso 1 1 calc R
O5 O 1.0430(2) 0.51500(12) 0.80585(4) 0.0357(3) Uani 1 1 d .
C1 C 0.2520(4) 1.24126(17) 0.87286(7) 0.0485(5) Uani 1 1 d .
H1A H 0.1147 1.1902 0.8758 0.073 Uiso 1 1 calc .
H1B H 0.3130 1.2343 0.8415 0.073 Uiso 1 1 calc .
H1C H 0.2119 1.3266 0.8791 0.073 Uiso 1 1 calc .
C2 C 0.4322(4) 1.19907(17) 0.90714(6) 0.0444(5) Uani 1 1 d .
H2A H 0.5650 1.2554 0.9060 0.053 Uiso 1 1 calc .
H2B H 0.3672 1.2023 0.9387 0.053 Uiso 1 1 calc .
C3 C 0.5136(4) 1.07011(17) 0.89714(6) 0.0378(4) Uani 1 1 d .
H3A H 0.5840 1.0691 0.8661 0.045 Uiso 1 1 calc .
H3B H 0.3778 1.0158 0.8962 0.045 Uiso 1 1 calc .
C4 C 0.6849(3) 1.01721(16) 0.93117(5) 0.0313(4) Uani 1 1 d .
C5 C 0.9363(4) 1.0937(3) 0.98459(7) 0.0608(7) Uani 1 1 d .
H5A H 0.9629 1.1759 0.9978 0.073 Uiso 1 1 calc .
H5B H 1.0800 1.0459 0.9870 0.073 Uiso 1 1 calc .
C6 C 0.7441(3) 1.03024(19) 1.00959(6) 0.0430(5) Uani 1 1 d .
H6A H 0.7989 0.9533 1.0238 0.052 Uiso 1 1 calc .
H6B H 0.6806 1.0833 1.0341 0.052 Uiso 1 1 calc .
C7 C 0.7861(3) 0.89528(16) 0.91623(5) 0.0323(4) Uani 1 1 d .
H7A H 0.8950 0.8676 0.9403 0.039 Uiso 1 1 calc .
H7B H 0.8750 0.9083 0.8875 0.039 Uiso 1 1 calc .
C8 C 0.6125(3) 0.79355(15) 0.90770(5) 0.0293(4) Uani 1 1 d .
H8 H 0.4891 0.8264 0.8872 0.035 Uiso 1 1 calc .
C9 C 0.7195(3) 0.68240(14) 0.88398(5) 0.0259(3) Uani 1 1 d .
H9 H 0.8061 0.7128 0.8565 0.031 Uiso 1 1 calc .
C10 C 0.8906(4) 0.61589(18) 0.91506(6) 0.0398(5) Uani 1 1 d .
H10A H 0.8100 0.5824 0.9419 0.060 Uiso 1 1 calc .
H10B H 1.0088 0.6734 0.9254 0.060 Uiso 1 1 calc .
H10C H 0.9628 0.5492 0.8978 0.060 Uiso 1 1 calc .
C11 C 0.5327(3) 0.59653(15) 0.86641(5) 0.0251(3) Uani 1 1 d .
H11 H 0.4438 0.5658 0.8935 0.030 Uiso 1 1 calc .
C12 C 0.6217(3) 0.48567(15) 0.83904(5) 0.0269(3) Uani 1 1 d .
H12A H 0.4893 0.4372 0.8279 0.032 Uiso 1 1 calc .
H12B H 0.7135 0.4330 0.8598 0.032 Uiso 1 1 calc .
C13 C 0.7404(3) 0.40133(15) 0.75037(5) 0.0262(3) Uani 1 1 d .
C14 C 0.8066(3) 0.28073(16) 0.77247(6) 0.0371(4) Uani 1 1 d .
H14A H 0.7972 0.2154 0.7494 0.056 Uiso 1 1 calc .
H14B H 0.7015 0.2628 0.7980 0.056 Uiso 1 1 calc .
H14C H 0.9639 0.2861 0.7843 0.056 Uiso 1 1 calc .
C15 C 0.8903(3) 0.42805(18) 0.70817(6) 0.0363(4) Uani 1 1 d .
H15A H 0.8404 0.5047 0.6938 0.054 Uiso 1 1 calc .
H15B H 0.8754 0.3612 0.6859 0.054 Uiso 1 1 calc .
H15C H 1.0509 0.4354 0.7178 0.054 Uiso 1 1 calc .
C16 C 0.4885(3) 0.40682(19) 0.73652(6) 0.0356(4) Uani 1 1 d .
H16A H 0.4608 0.3502 0.7109 0.053 Uiso 1 1 calc .
H16B H 0.4500 0.4901 0.7268 0.053 Uiso 1 1 calc .
H16C H 0.3927 0.3837 0.7629 0.053 Uiso 1 1 calc .

loop_
_atom_site_aniso_label
_atom_site_aniso_U_11
_atom_site_aniso_U_22
_atom_site_aniso_U_33
_atom_site_aniso_U_23
_atom_site_aniso_U_13
_atom_site_aniso_U_12
S 0.02367(19) 0.02548(17) 0.02710(17) -0.00184(16) 0.00217(17) -0.00417(17)
O1 0.0525(9) 0.0429(7) 0.0322(6) -0.0052(6) 0.0055(6) -0.0257(7)
O2 0.0386(7) 0.0368(7) 0.0230(5) -0.0027(5) 0.0038(5) -0.0102(6)
O3 0.0571(9) 0.0371(7) 0.0418(7) -0.0111(6) 0.0243(7) -0.0133(7)
O4 0.0259(7) 0.0277(6) 0.0369(6) 0.0000(5) -0.0092(6) -0.0034(5)
O5 0.0227(6) 0.0451(7) 0.0393(6) -0.0095(6) -0.0024(5) -0.0070(6)
C1 0.0555(15) 0.0373(10) 0.0528(11) 0.0116(9) 0.0077(11) -0.0033(10)
C2 0.0666(15) 0.0287(9) 0.0379(10) 0.0009(8) 0.0017(10) -0.0065(10)
C3 0.0519(13) 0.0335(9) 0.0280(8) -0.0005(7) 0.0000(9) -0.0065(9)
C4 0.0382(10) 0.0315(8) 0.0242(7) -0.0025(7) 0.0042(7) -0.0157(9)
C5 0.0559(15) 0.0904(17) 0.0362(11) -0.0138(12) 0.0002(10) -0.0333(14)
C6 0.0508(13) 0.0515(11) 0.0267(7) -0.0048(8) -0.0036(8) -0.0133(11)
C7 0.0330(9) 0.0349(8) 0.0290(8) -0.0050(7) 0.0022(8) -0.0091(9)
C8 0.0299(9) 0.0300(8) 0.0281(8) -0.0048(7) 0.0020(7) -0.0056(8)
C9 0.0233(8) 0.0296(7) 0.0249(7) -0.0008(6) -0.0018(7) -0.0025(7)
C10 0.0393(11) 0.0447(11) 0.0354(9) -0.0045(9) -0.0121(9) 0.0042(9)
C11 0.0252(8) 0.0255(7) 0.0246(7) 0.0004(7) 0.0001(7) -0.0019(7)
C12 0.0295(9) 0.0257(8) 0.0255(7) 0.0006(6) 0.0028(7) -0.0039(7)
C13 0.0206(9) 0.0313(8) 0.0268(7) -0.0068(6) -0.0024(6) 0.0002(7)
C14 0.0407(11) 0.0311(8) 0.0396(9) -0.0084(7) -0.0022(9) 0.0050(9)
C15 0.0244(9) 0.0556(11) 0.0289(8) -0.0074(9) 0.0019(8) -0.0015(8)
C16 0.0214(9) 0.0495(11) 0.0360(9) -0.0098(9) -0.0013(8) -0.0004(9)

loop_
_atom_type_symbol
_atom_type_description
_atom_type_scat_dispersion_real
_atom_type_scat_dispersion_imag
_atom_type_scat_source
C C 0.0033 0.0016 'International Tables Vol C Tables 4.2.6.8 and 6.1.1.4'
H H 0.0000 0.0000 'International Tables Vol C Tables 4.2.6.8 and 6.1.1.4'
O O 0.0106 0.0060 'International Tables Vol C Tables 4.2.6.8 and 6.1.1.4'
S S 0.1246 0.1234 'International Tables Vol C Tables 4.2.6.8 and 6.1.1.4'

loop_
_geom_angle_atom_site_label_1
_geom_angle_atom_site_label_2
_geom_angle_atom_site_label_3
_geom_angle
O5 S C12 105.49(7)
O5 S C13 105.81(7)
C12 S C13 100.50(7)
C5 O1 C4 107.98(15)
C6 O2 C4 107.40(13)
C8 O3 H3O 109.5
C11 O4 H4O 109.5
C2 C1 H1A 109.5
C2 C1 H1B 109.5
H1A C1 H1B 109.5
C2 C1 H1C 109.5
H1A C1 H1C 109.5
H1B C1 H1C 109.5
C3 C2 C1 112.00(16)
C3 C2 H2A 109.2
C1 C2 H2A 109.2
C3 C2 H2B 109.2
C1 C2 H2B 109.2
H2A C2 H2B 107.9
C2 C3 C4 115.88(15)
C2 C3 H3A 108.3
C4 C3 H3A 108.3
C2 C3 H3B 108.3
C4 C3 H3B 108.3
H3A C3 H3B 107.4
O1 C4 O2 104.83(12)
O1 C4 C3 109.31(14)
O2 C4 C3 108.72(15)
O1 C4 C7 109.26(15)
O2 C4 C7 110.48(13)
C3 C4 C7 113.86(14)
O1 C5 C6 105.94(16)
O1 C5 H5A 110.5
C6 C5 H5A 110.5
O1 C5 H5B 110.5
C6 C5 H5B 110.5
H5A C5 H5B 108.7
O2 C6 C5 105.41(14)
O2 C6 H6A 110.7
C5 C6 H6A 110.7
O2 C6 H6B 110.7
C5 C6 H6B 110.7
H6A C6 H6B 108.8
C4 C7 C8 115.44(15)
C4 C7 H7A 108.4
C8 C7 H7A 108.4
C4 C7 H7B 108.4
C8 C7 H7B 108.4
H7A C7 H7B 107.5
O3 C8 C7 111.77(13)
O3 C8 C9 108.04(13)
C7 C8 C9 112.53(15)
O3 C8 H8 108.1
C7 C8 H8 108.1
C9 C8 H8 108.1
C11 C9 C10 111.62(14)
C11 C9 C8 110.43(14)
C10 C9 C8 112.32(13)
C11 C9 H9 107.4
C10 C9 H9 107.4
C8 C9 H9 107.4
C9 C10 H10A 109.5
C9 C10 H10B 109.5
H10A C10 H10B 109.5
C9 C10 H10C 109.5
H10A C10 H10C 109.5
H10B C10 H10C 109.5
O4 C11 C9 108.02(13)
O4 C11 C12 109.02(12)
C9 C11 C12 114.66(14)
O4 C11 H11 108.3
C9 C11 H11 108.3
C12 C11 H11 108.3
C11 C12 S 112.38(11)
C11 C12 H12A 109.1
S C12 H12A 109.1
C11 C12 H12B 109.1
S C12 H12B 109.1
H12A C12 H12B 107.9
C14 C13 C16 113.01(15)
C14 C13 C15 111.00(14)
C16 C13 C15 109.38(13)
C14 C13 S 110.82(11)
C16 C13 S 107.76(11)
C15 C13 S 104.47(11)
C13 C14 H14A 109.5
C13 C14 H14B 109.5
H14A C14 H14B 109.5
C13 C14 H14C 109.5
H14A C14 H14C 109.5
H14B C14 H14C 109.5
C13 C15 H15A 109.5
C13 C15 H15B 109.5
H15A C15 H15B 109.5
C13 C15 H15C 109.5
H15A C15 H15C 109.5
H15B C15 H15C 109.5
C13 C16 H16A 109.5
C13 C16 H16B 109.5
H16A C16 H16B 109.5
C13 C16 H16C 109.5
H16A C16 H16C 109.5
H16B C16 H16C 109.5

loop_
_geom_bond_atom_site_label_1
_geom_bond_atom_site_label_2
_geom_bond_distance
S O5 1.5149(13)
S C12 1.8139(16)
S C13 1.8495(15)
O1 C5 1.406(2)
O1 C4 1.425(2)
O2 C6 1.421(2)
O2 C4 1.4368(18)
O3 C8 1.438(2)
O3 H3O 0.8400
O4 C11 1.4229(19)
O4 H4O 0.8400
C1 C2 1.517(3)
C1 H1A 0.9800
C1 H1B 0.9800
C1 H1C 0.9800
C2 C3 1.517(3)
C2 H2A 0.9900
C2 H2B 0.9900
C3 C4 1.518(3)
C3 H3A 0.9900
C3 H3B 0.9900
C4 C7 1.522(2)
C5 C6 1.504(3)
C5 H5A 0.9900
C5 H5B 0.9900
C6 H6A 0.9900
C6 H6B 0.9900
C7 C8 1.524(2)
C7 H7A 0.9900
C7 H7B 0.9900
C8 C9 1.530(2)
C8 H8 1.0000
C9 C11 1.526(2)
C9 C10 1.528(2)
C9 H9 1.0000
C10 H10A 0.9800
C10 H10B 0.9800
C10 H10C 0.9800
C11 C12 1.540(2)
C11 H11 1.0000
C12 H12A 0.9900
C12 H12B 0.9900
C13 C14 1.517(2)
C13 C16 1.522(2)
C13 C15 1.531(2)
C14 H14A 0.9800
C14 H14B 0.9800
C14 H14C 0.9800
C15 H15A 0.9800
C15 H15B 0.9800
C15 H15C 0.9800
C16 H16A 0.9800
C16 H16B 0.9800
C16 H16C 0.9800

loop_
_geom_torsion_atom_site_label_1
_geom_torsion_atom_site_label_2
_geom_torsion_atom_site_label_3
_geom_torsion_atom_site_label_4
_geom_torsion
C1 C2 C3 C4 -176.83(16)
C5 O1 C4 O2 28.7(2)
C5 O1 C4 C3 145.07(17)
C5 O1 C4 C7 -89.74(19)
C6 O2 C4 O1 -28.19(18)
C6 O2 C4 C3 -144.99(15)
C6 O2 C4 C7 89.40(17)
C2 C3 C4 O1 -49.5(2)
C2 C3 C4 O2 64.4(2)
C2 C3 C4 C7 -172.01(16)
C4 O1 C5 C6 -18.1(2)
C4 O2 C6 C5 17.0(2)
O1 C5 C6 O2 0.5(2)
O1 C4 C7 C8 179.40(13)
O2 C4 C7 C8 64.57(19)
C3 C4 C7 C8 -58.09(19)
C4 C7 C8 O3 -69.39(19)
C4 C7 C8 C9 168.82(13)
O3 C8 C9 C11 69.02(16)
C7 C8 C9 C11 -167.10(13)
O3 C8 C9 C10 -56.30(19)
C7 C8 C9 C10 67.58(19)
C10 C9 C11 O4 -179.96(13)
C8 C9 C11 O4 54.33(16)
C10 C9 C11 C12 -58.19(18)
C8 C9 C11 C12 176.10(13)
O4 C11 C12 S 64.76(15)
C9 C11 C12 S -56.45(16)
O5 S C12 C11 99.57(12)
C13 S C12 C11 -150.62(11)
O5 S C13 C14 51.45(13)
C12 S C13 C14 -58.11(13)
O5 S C13 C16 175.57(11)
C12 S C13 C16 66.01(13)
O5 S C13 C15 -68.16(12)
C12 S C13 C15 -177.73(11)
